data_7715906
loop_
_publ_author_name
'Huang, Li'
'Li, Xiao-Nan'
'Shen, Yuan'
'Hua, Yang'
'Song, Run-Hong'
'Cui, Wen-Bo'
'Li, Zi-Yi'
'Zhang, Hong'

_publ_section_title
;
 Tunable photo/thermochromic properties of Cd(II)-viologen coordination
 polymers modulated by coordination modes for flexible imaging films and
 anti-counterfeiting.
;
_journal_issue 20
_journal_name_full 'Dalton transactions (Cambridge, England : 2003)'
_journal_page_first 8803
_journal_page_last 8811
_journal_paper_doi 10.1039/d4dt00764f
_journal_volume 53
_journal_year 2024
_chemical_formula_moiety '2(C33 H22 Cd2 N2 O11), 2(C H3 O0.50), 2(H2 O)'
_chemical_formula_sum 'C68 H54 Cd4 N4 O25'
_chemical_formula_weight 1776.79
_space_group_crystal_system monoclinic
_space_group_IT_number 14
_space_group_name_Hall '-P 2ybc'
_space_group_name_H-M_alt 'P 1 21/c 1'
_atom_sites_solution_hydrogens mixed
_audit_creation_method SHELXL-2014/7
_audit_update_record
;
2023-10-24 deposited with the CCDC.	2024-04-30 downloaded from the CCDC.
;
_cell_angle_alpha 90
_cell_angle_beta 104.272(9)
_cell_angle_gamma 90
_cell_formula_units_Z 2
_cell_length_a 9.4800(13)
_cell_length_b 21.078(3)
_cell_length_c 17.495(3)
_cell_measurement_reflns_used 18961
_cell_measurement_temperature 296(2)
_cell_measurement_theta_max 66.884
_cell_measurement_theta_min 3.345
_cell_volume 3387.9(9)
_computing_structure_refinement 'SHELXL-2014/7 (Sheldrick, 2014)'
_diffrn_ambient_temperature 296(2)
_diffrn_measured_fraction_theta_full 0.983
_diffrn_measured_fraction_theta_max 0.983
_diffrn_measurement_device_type 'Bruker APEX-II CCD'
_diffrn_measurement_method '\f and \w scans'
_diffrn_radiation_type CuK\a
_diffrn_radiation_wavelength 1.54178
_diffrn_reflns_av_R_equivalents 0.0520
_diffrn_reflns_av_unetI/netI 0.0530
_diffrn_reflns_Laue_measured_fraction_full 0.983
_diffrn_reflns_Laue_measured_fraction_max 0.983
_diffrn_reflns_limit_h_max 11
_diffrn_reflns_limit_h_min -10
_diffrn_reflns_limit_k_max 24
_diffrn_reflns_limit_k_min -24
_diffrn_reflns_limit_l_max 20
_diffrn_reflns_limit_l_min -18
_diffrn_reflns_number 18961
_diffrn_reflns_point_group_measured_fraction_full 0.983
_diffrn_reflns_point_group_measured_fraction_max 0.983
_diffrn_reflns_theta_full 66.884
_diffrn_reflns_theta_max 66.884
_diffrn_reflns_theta_min 3.345
_exptl_absorpt_coefficient_mu 10.652
_exptl_absorpt_correction_type multi-scan
_exptl_absorpt_process_details 'SADABS 2014/5'
_exptl_crystal_colour colorless
_exptl_crystal_density_diffrn 1.741
_exptl_crystal_description block
_exptl_crystal_F_000 1764
_exptl_crystal_size_max 0.11
_exptl_crystal_size_mid 0.08
_exptl_crystal_size_min 0.05
_exptl_transmission_factor_max 0.585
_exptl_transmission_factor_min 0.412
_refine_diff_density_max 1.623
_refine_diff_density_min -1.466
_refine_diff_density_rms 0.198
_refine_ls_extinction_coef 0.00076(6)
_refine_ls_extinction_expression Fc^*^=kFc[1+0.001xFc^2^\l^3^/sin(2\q)]^-1/4^
_refine_ls_extinction_method 'SHELXL-2014/7 (Sheldrick 2014'
_refine_ls_goodness_of_fit_ref 1.034
_refine_ls_hydrogen_treatment constr
_refine_ls_matrix_type full
_refine_ls_number_parameters 475
_refine_ls_number_reflns 5925
_refine_ls_number_restraints 488
_refine_ls_restrained_S_all 1.011
_refine_ls_R_factor_all 0.0682
_refine_ls_R_factor_gt 0.0588
_refine_ls_shift/su_max 0.001
_refine_ls_shift/su_mean 0.000
_refine_ls_structure_factor_coef Fsqd
_refine_ls_weighting_details 'w=1/[\s^2^(Fo^2^)+(0.0652P)^2^+49.6682P] where P=(Fo^2^+2Fc^2^)/3'
_refine_ls_weighting_scheme calc
_refine_ls_wR_factor_gt 0.1410
_refine_ls_wR_factor_ref 0.1476
_reflns_Friedel_coverage 0.000
_reflns_number_gt 5153
_reflns_number_total 5925
_reflns_threshold_expression 'I > 2\s(I)'
_cod_data_source_file d4dt00764f2.cif
_cod_data_source_block 1
_cod_depositor_comments 'Adding full bibliography for 7715906--7715907.cif.'
_cod_original_cell_volume 3388.0(9)
_cod_original_sg_symbol_H-M 'P 21/c'
_cod_database_code 7715906
_shelx_shelxl_version_number 2014/7
_shelx_space_group_comment
;
The symmetry employed for this shelxl refinement is uniquely defined
by the following loop, which should always be used as a source of
symmetry information in preference to the above space-group names.
They are only intended as comments.
;

loop_
_space_group_symop_operation_xyz
'x, y, z'
'-x, y+1/2, -z+1/2'
'-x, -y, -z'
'x, -y-1/2, z-1/2'

loop_
_atom_site_label
_atom_site_type_symbol
_atom_site_fract_x
_atom_site_fract_y
_atom_site_fract_z
_atom_site_U_iso_or_equiv
_atom_site_adp_type
_atom_site_occupancy
_atom_site_site_symmetry_order
_atom_site_calc_flag
_atom_site_refinement_flags_posn
_atom_site_refinement_flags_adp
_atom_site_refinement_flags_occupancy
_atom_site_disorder_assembly
_atom_site_disorder_group
Cd1 Cd 0.93292(5) 0.48765(2) 0.30989(3) 0.00905(17) Uani 1 1 d . . . . .
Cd2 Cd 0.65085(5) 0.06787(2) 0.64866(3) 0.00855(17) Uani 1 1 d . . . . .
O1 O 0.7691(7) 0.5564(3) 0.3336(4) 0.0287(14) Uani 1 1 d . U . . .
O1W O 0.6481(6) -0.0125(3) 0.5615(4) 0.0272(13) Uani 1 1 d . U . . .
H1WA H 0.6225 0.0018 0.5146 0.041 Uiso 1 1 d R U . . .
H1WB H 0.5879 -0.0406 0.5679 0.041 Uiso 1 1 d R U . . .
O2 O 0.6211(7) 0.5100(3) 0.2317(4) 0.0328(15) Uani 1 1 d . U . . .
O3 O 0.8544(7) 0.4036(3) 0.3642(4) 0.0306(14) Uani 1 1 d . U . . .
O3W O 0.8952(10) 0.6065(4) 0.4883(5) 0.062(2) Uani 1 1 d G U . . .
H3WA H 0.8504 0.5989 0.5238 0.092 Uiso 1 1 d G U . . .
H3WB H 0.9660 0.5808 0.4931 0.092 Uiso 1 1 d G U . . .
O4 O 0.6971(6) 0.3689(3) 0.2553(3) 0.0253(13) Uani 1 1 d . U . . .
O5 O 0.6885(6) 0.1410(3) 0.5644(3) 0.0209(12) Uani 1 1 d . U . . .
O6 O 0.5644(9) 0.0980(4) 0.4529(5) 0.0504(19) Uani 1 1 d . U . . .
O7 O 1.1815(7) 0.4514(3) 0.3446(4) 0.0310(14) Uani 1 1 d . U . . .
O8 O 1.1133(6) 0.5289(3) 0.4092(3) 0.0216(12) Uani 1 1 d . U . . .
O9 O 0.9798(6) 0.5489(3) 0.1989(3) 0.0248(13) Uani 1 1 d . U . . .
O10 O 0.9040(5) 0.4504(2) 0.1820(3) 0.0131(10) Uani 1 1 d . U . . .
O11 O 0.741(2) 0.6979(10) 0.5396(11) 0.082(6) Uani 0.5 1 d D U P . .
H11A H 0.7951 0.6706 0.5290 0.123 Uiso 0.5 1 calc R U P . .
N1 N -0.4170(8) 0.8902(3) 0.3611(4) 0.0247(15) Uani 1 1 d . U . . .
N2 N 0.1629(7) 0.6963(3) 0.3241(4) 0.0152(13) Uani 1 1 d . U . . .
C1 C -0.3726(12) 0.8401(5) 0.4080(6) 0.043(2) Uani 1 1 d . U . . .
H1 H -0.4167 0.8323 0.4490 0.051 Uiso 1 1 calc R U . . .
C2 C -0.2640(11) 0.7995(5) 0.3980(6) 0.037(2) Uani 1 1 d . U . . .
H2 H -0.2385 0.7643 0.4306 0.044 Uiso 1 1 calc R U . . .
C3 C -0.1940(8) 0.8115(4) 0.3397(4) 0.0171(16) Uani 1 1 d . U . . .
C4 C -0.2356(8) 0.8649(4) 0.2929(5) 0.0179(16) Uani 1 1 d . U . . .
H4 H -0.1887 0.8755 0.2538 0.021 Uiso 1 1 calc R U . . .
C5 C -0.3478(9) 0.9017(4) 0.3055(5) 0.0213(17) Uani 1 1 d . U . . .
H5 H -0.3765 0.9367 0.2731 0.026 Uiso 1 1 calc R U . . .
C6 C -0.0676(9) 0.7060(4) 0.3490(5) 0.0237(18) Uani 1 1 d . U . . .
H6 H -0.1456 0.6874 0.3641 0.028 Uiso 1 1 calc R U . . .
C7 C 0.0482(9) 0.6698(4) 0.3449(5) 0.0264(19) Uani 1 1 d . U . . .
H7 H 0.0488 0.6267 0.3564 0.032 Uiso 1 1 calc R U . . .
C8 C 0.1633(9) 0.7586(4) 0.3065(5) 0.0213(17) Uani 1 1 d . U . . .
H8 H 0.2435 0.7762 0.2927 0.026 Uiso 1 1 calc R U . . .
C9 C 0.0464(8) 0.7959(4) 0.3087(4) 0.0167(16) Uani 1 1 d . U . . .
H9 H 0.0463 0.8385 0.2952 0.020 Uiso 1 1 calc R U . . .
C10 C -0.0721(8) 0.7702(4) 0.3311(4) 0.0146(15) Uani 1 1 d . U . . .
C11 C 0.4156(10) 0.6612(5) 0.3742(6) 0.031(2) Uani 1 1 d . U . . .
H11 H 0.4234 0.6864 0.4187 0.038 Uiso 1 1 calc R U . . .
C12 C 0.5337(10) 0.6257(4) 0.3646(5) 0.0269(19) Uani 1 1 d . U . . .
H12 H 0.6216 0.6277 0.4026 0.032 Uiso 1 1 calc R U . . .
C13 C 0.5217(8) 0.5874(3) 0.2991(4) 0.0144(15) Uani 1 1 d . U . . .
C14 C 0.3900(10) 0.5857(4) 0.2421(5) 0.0277(19) Uani 1 1 d . U . . .
H14 H 0.3809 0.5607 0.1973 0.033 Uiso 1 1 calc R U . . .
C15 C 0.2734(10) 0.6209(4) 0.2517(5) 0.0284(19) Uani 1 1 d . U . . .
H15 H 0.1852 0.6190 0.2139 0.034 Uiso 1 1 calc R U . . .
C16 C 0.2870(8) 0.6586(4) 0.3169(4) 0.0166(16) Uani 1 1 d . U . . .
C17 C 0.6460(8) 0.5489(4) 0.2877(4) 0.0147(15) Uani 1 1 d . U . . .
C18 C 0.8144(11) 0.2912(5) 0.4418(6) 0.034(2) Uani 1 1 d . U . . .
H18 H 0.8944 0.3162 0.4650 0.040 Uiso 1 1 calc R U . . .
C19 C 0.7856(10) 0.2370(4) 0.4796(5) 0.030(2) Uani 1 1 d . U . . .
H19 H 0.8479 0.2256 0.5275 0.037 Uiso 1 1 calc R U . . .
C20 C 0.6671(8) 0.1995(4) 0.4481(5) 0.0179(16) Uani 1 1 d . U . . .
C21 C 0.5784(11) 0.2164(5) 0.3759(6) 0.033(2) Uani 1 1 d . U . . .
H21 H 0.4993 0.1910 0.3526 0.040 Uiso 1 1 calc R U . . .
C22 C 0.6060(10) 0.2707(4) 0.3376(5) 0.029(2) Uani 1 1 d . U . . .
H22 H 0.5435 0.2820 0.2897 0.035 Uiso 1 1 calc R U . . .
C23 C 0.7260(9) 0.3088(4) 0.3699(5) 0.0195(16) Uani 1 1 d . U . . .
C24 C 0.7610(8) 0.3649(4) 0.3270(5) 0.0183(16) Uani 1 1 d . U . . .
C25 C 0.6370(8) 0.1419(4) 0.4908(5) 0.0189(16) Uani 1 1 d . U . . .
C26 C 1.5278(9) 0.5400(4) 0.5637(5) 0.0211(17) Uani 1 1 d . U . . .
H26 H 1.5459 0.5672 0.6069 0.025 Uiso 1 1 calc R U . . .
C27 C 1.3889(9) 0.5363(4) 0.5156(5) 0.0216(17) Uani 1 1 d . U . . .
H27 H 1.3150 0.5609 0.5267 0.026 Uiso 1 1 calc R U . . .
C28 C 1.3585(8) 0.4958(4) 0.4507(4) 0.0149(15) Uani 1 1 d . U . . .
C29 C 1.2099(8) 0.4912(3) 0.3986(4) 0.0141(15) Uani 1 1 d . U . . .
C30 C 1.0322(8) 0.5559(4) -0.0339(5) 0.0187(16) Uani 1 1 d . U . . .
H30 H 1.0525 0.5935 -0.0567 0.022 Uiso 1 1 calc R U . . .
C31 C 1.0112(9) 0.5563(4) 0.0422(5) 0.0208(17) Uani 1 1 d . U . . .
H31 H 1.0201 0.5940 0.0704 0.025 Uiso 1 1 calc R U . . .
C32 C 0.9772(8) 0.5007(3) 0.0758(4) 0.0134(15) Uani 1 1 d . U . . .
C33 C 0.9531(8) 0.5007(3) 0.1569(4) 0.0104(14) Uani 1 1 d . U . . .
C34 C 0.806(3) 0.7240(12) 0.6162(13) 0.074(8) Uani 0.5 1 d D U P . .
H34A H 0.8946 0.7008 0.6387 0.089 Uiso 0.5 1 calc R U P . .
H34B H 0.7398 0.7166 0.6498 0.089 Uiso 0.5 1 calc R U P . .
C35 C 0.841(4) 0.7931(12) 0.619(2) 0.087(9) Uani 0.5 1 d D U P . .
H35A H 0.8383 0.8079 0.5667 0.131 Uiso 0.5 1 calc R U P . .
H35B H 0.9367 0.7998 0.6524 0.131 Uiso 0.5 1 calc R U P . .
H35C H 0.7712 0.8161 0.6396 0.131 Uiso 0.5 1 calc R U P . .

loop_
_atom_site_aniso_label
_atom_site_aniso_U_11
_atom_site_aniso_U_22
_atom_site_aniso_U_33
_atom_site_aniso_U_23
_atom_site_aniso_U_13
_atom_site_aniso_U_12
Cd1 0.0057(3) 0.0066(3) 0.0137(3) -0.00034(18) 0.00032(18) 0.00001(17)
Cd2 0.0085(3) 0.0031(2) 0.0145(3) 0.00189(17) 0.00384(19) 0.00146(17)
O1 0.0275(16) 0.0289(16) 0.0300(16) -0.0013(10) 0.0075(10) 0.0022(10)
O1W 0.025(2) 0.026(2) 0.029(2) -0.0041(16) 0.0048(16) -0.0046(16)
O2 0.0329(17) 0.0323(17) 0.0335(17) -0.0030(10) 0.0086(10) 0.0020(10)
O3 0.0314(16) 0.0296(16) 0.0304(16) 0.0019(10) 0.0072(10) -0.0019(10)
O3W 0.061(3) 0.062(3) 0.060(3) 0.0027(19) 0.0133(19) -0.0036(19)
O4 0.0268(15) 0.0243(15) 0.0251(15) 0.0017(10) 0.0068(10) -0.0009(10)
O5 0.0211(14) 0.0204(14) 0.0213(14) 0.0022(9) 0.0055(10) -0.0009(9)
O6 0.055(2) 0.046(2) 0.048(2) 0.0045(18) 0.0094(18) -0.0115(18)
O7 0.0297(16) 0.0313(16) 0.0314(16) -0.0027(10) 0.0060(10) 0.0011(10)
O8 0.0200(15) 0.0212(15) 0.0226(15) -0.0008(9) 0.0032(10) 0.0005(9)
O9 0.0254(15) 0.0248(15) 0.0246(15) -0.0001(10) 0.0068(10) -0.0015(10)
O10 0.0128(13) 0.0131(13) 0.0135(13) 0.0004(9) 0.0037(9) -0.0006(9)
O11 0.082(6) 0.081(6) 0.082(6) 0.001(2) 0.019(2) 0.000(2)
N1 0.0242(17) 0.0251(18) 0.0251(17) 0.0011(10) 0.0068(10) 0.0017(10)
N2 0.0148(15) 0.0142(15) 0.0166(15) -0.0003(10) 0.0040(10) 0.0003(10)
C1 0.043(3) 0.043(3) 0.043(3) 0.0013(10) 0.0118(12) 0.0014(10)
C2 0.037(2) 0.037(2) 0.037(2) 0.0015(10) 0.0102(11) 0.0015(10)
C3 0.0169(18) 0.0169(18) 0.0176(18) 0.0002(10) 0.0042(10) 0.0006(10)
C4 0.0175(18) 0.0178(18) 0.0186(18) 0.0006(10) 0.0052(10) 0.0006(10)
C5 0.0212(19) 0.0210(19) 0.0218(19) 0.0008(10) 0.0052(10) 0.0007(10)
C6 0.023(2) 0.023(2) 0.025(2) 0.0007(10) 0.0065(10) 0.0003(10)
C7 0.026(2) 0.025(2) 0.028(2) 0.0004(10) 0.0071(11) 0.0002(10)
C8 0.0212(19) 0.0208(19) 0.0223(19) 0.0004(10) 0.0060(10) 0.0000(10)
C9 0.0165(18) 0.0160(18) 0.0178(18) -0.0001(10) 0.0048(10) 0.0004(10)
C10 0.0141(17) 0.0143(17) 0.0152(17) 0.0000(10) 0.0034(10) 0.0002(10)
C11 0.031(2) 0.032(2) 0.031(2) -0.0016(10) 0.0079(11) 0.0013(10)
C12 0.026(2) 0.027(2) 0.027(2) -0.0016(10) 0.0065(11) 0.0011(10)
C13 0.0143(17) 0.0138(17) 0.0152(17) 0.0000(10) 0.0039(10) 0.0001(10)
C14 0.028(2) 0.027(2) 0.028(2) -0.0017(10) 0.0061(11) 0.0008(10)
C15 0.028(2) 0.028(2) 0.029(2) -0.0013(10) 0.0058(11) 0.0008(10)
C16 0.0160(18) 0.0161(18) 0.0177(18) -0.0004(10) 0.0043(10) 0.0005(10)
C17 0.0147(17) 0.0142(17) 0.0154(17) 0.0001(10) 0.0040(10) 0.0005(10)
C18 0.034(2) 0.033(2) 0.034(2) 0.0013(10) 0.0077(11) -0.0018(10)
C19 0.031(2) 0.030(2) 0.030(2) 0.0014(10) 0.0064(11) -0.0016(10)
C20 0.0180(18) 0.0177(18) 0.0179(18) 0.0004(10) 0.0042(10) -0.0006(10)
C21 0.033(2) 0.033(2) 0.033(2) 0.0012(10) 0.0078(11) -0.0017(10)
C22 0.029(2) 0.029(2) 0.029(2) 0.0015(10) 0.0065(11) -0.0011(10)
C23 0.0196(18) 0.0191(18) 0.0197(18) 0.0006(10) 0.0049(10) 0.0003(10)
C24 0.0186(18) 0.0179(18) 0.0187(18) 0.0003(10) 0.0052(10) 0.0002(10)
C25 0.0187(18) 0.0186(18) 0.0196(18) 0.0004(10) 0.0048(10) -0.0012(10)
C26 0.0205(19) 0.0211(19) 0.0215(19) -0.0012(10) 0.0048(10) 0.0005(10)
C27 0.0209(19) 0.0216(19) 0.0221(19) -0.0008(10) 0.0048(10) 0.0009(10)
C28 0.0145(17) 0.0150(17) 0.0152(17) -0.0002(10) 0.0035(10) 0.0001(10)
C29 0.0142(17) 0.0138(17) 0.0141(17) -0.0003(10) 0.0030(10) 0.0000(10)
C30 0.0190(18) 0.0184(18) 0.0191(18) 0.0005(10) 0.0054(10) -0.0009(10)
C31 0.0213(19) 0.0204(19) 0.0210(19) -0.0001(10) 0.0061(10) -0.0010(10)
C32 0.0129(17) 0.0137(17) 0.0138(17) 0.0003(10) 0.0035(10) -0.0003(10)
C33 0.0097(16) 0.0107(16) 0.0108(16) 0.0003(10) 0.0024(10) -0.0005(10)
C34 0.074(8) 0.074(8) 0.074(8) 0.0001(10) 0.018(2) 0.0000(10)
C35 0.088(9) 0.087(9) 0.087(9) 0.001(2) 0.021(3) 0.000(2)

loop_
_atom_type_symbol
_atom_type_description
_atom_type_scat_dispersion_real
_atom_type_scat_dispersion_imag
_atom_type_scat_source
C C 0.0181 0.0091 'International Tables Vol C Tables 4.2.6.8 and 6.1.1.4'
H H 0.0000 0.0000 'International Tables Vol C Tables 4.2.6.8 and 6.1.1.4'
N N 0.0311 0.0180 'International Tables Vol C Tables 4.2.6.8 and 6.1.1.4'
O O 0.0492 0.0322 'International Tables Vol C Tables 4.2.6.8 and 6.1.1.4'
Cd Cd 0.1185 4.6533 'International Tables Vol C Tables 4.2.6.8 and 6.1.1.4'

loop_
_geom_angle_atom_site_label_1
_geom_angle_atom_site_label_2
_geom_angle_atom_site_label_3
_geom_angle
_geom_angle_site_symmetry_1
_geom_angle_site_symmetry_3
_geom_angle_publ_flag
O3 Cd1 O1 96.7(2) . . ?
O3 Cd1 O8 104.1(2) . . ?
O1 Cd1 O8 92.1(2) . . ?
O3 Cd1 O10 99.8(2) . . ?
O1 Cd1 O10 118.3(2) . . ?
O8 Cd1 O10 138.49(19) . . ?
O3 Cd1 O7 92.8(2) . . ?
O1 Cd1 O7 147.1(2) . . ?
O8 Cd1 O7 55.1(2) . . ?
O10 Cd1 O7 90.66(19) . . ?
O3 Cd1 O9 154.1(2) . . ?
O1 Cd1 O9 94.3(2) . . ?
O8 Cd1 O9 98.8(2) . . ?
O10 Cd1 O9 54.46(18) . . ?
O7 Cd1 O9 90.5(2) . . ?
O3 Cd1 C29 99.0(2) . . ?
O1 Cd1 C29 119.8(2) . . ?
O8 Cd1 C29 27.7(2) . . ?
O10 Cd1 C29 115.5(2) . . ?
O7 Cd1 C29 27.4(2) . . ?
O9 Cd1 C29 95.7(2) . . ?
O3 Cd1 C33 127.4(2) . . ?
O1 Cd1 C33 109.5(2) . . ?
O8 Cd1 C33 119.0(2) . . ?
O10 Cd1 C33 27.65(19) . . ?
O7 Cd1 C33 88.8(2) . . ?
O9 Cd1 C33 26.9(2) . . ?
C29 Cd1 C33 105.4(2) . . ?
O5 Cd2 O4 96.3(2) . 4_566 ?
O5 Cd2 O2 176.8(2) . 4_566 ?
O4 Cd2 O2 85.8(2) 4_566 4_566 ?
O5 Cd2 O1W 92.8(2) . . ?
O4 Cd2 O1W 165.1(2) 4_566 . ?
O2 Cd2 O1W 84.7(2) 4_566 . ?
O5 Cd2 N1 89.7(2) . 3_566 ?
O4 Cd2 N1 79.9(2) 4_566 3_566 ?
O2 Cd2 N1 93.1(2) 4_566 3_566 ?
O1W Cd2 N1 112.1(2) . 3_566 ?
O5 Cd2 O10 87.57(18) . 4_566 ?
O4 Cd2 O10 85.01(19) 4_566 4_566 ?
O2 Cd2 O10 90.2(2) 4_566 4_566 ?
O1W Cd2 O10 83.52(19) . 4_566 ?
N1 Cd2 O10 164.3(2) 3_566 4_566 ?
C17 O1 Cd1 112.2(5) . . ?
Cd2 O1W H1WA 109.7 . . ?
Cd2 O1W H1WB 109.1 . . ?
H1WA O1W H1WB 109.5 . . ?
C17 O2 Cd2 161.7(6) . 4_565 ?
C24 O3 Cd1 124.2(5) . . ?
H3WA O3W H3WB 109.5 . . ?
C24 O4 Cd2 144.9(5) . 4_565 ?
C25 O5 Cd2 127.1(5) . . ?
C29 O7 Cd1 89.6(5) . . ?
C29 O8 Cd1 94.7(4) . . ?
C33 O9 Cd1 89.3(4) . . ?
C33 O10 Cd1 94.9(4) . . ?
C33 O10 Cd2 119.0(4) . 4_565 ?
Cd1 O10 Cd2 99.51(18) . 4_565 ?
C34 O11 H11A 109.5 . . ?
C5 N1 C1 117.1(8) . . ?
C5 N1 Cd2 120.5(5) . 3_566 ?
C1 N1 Cd2 119.2(6) . 3_566 ?
C8 N2 C7 120.8(7) . . ?
C8 N2 C16 117.7(6) . . ?
C7 N2 C16 121.4(7) . . ?
N1 C1 C2 122.7(10) . . ?
N1 C1 H1 118.6 . . ?
C2 C1 H1 118.6 . . ?
C3 C2 C1 119.5(9) . . ?
C3 C2 H2 120.2 . . ?
C1 C2 H2 120.2 . . ?
C2 C3 C4 118.0(8) . . ?
C2 C3 C10 119.9(7) . . ?
C4 C3 C10 122.0(7) . . ?
C5 C4 C3 118.6(7) . . ?
C5 C4 H4 120.7 . . ?
C3 C4 H4 120.7 . . ?
N1 C5 C4 124.0(8) . . ?
N1 C5 H5 118.0 . . ?
C4 C5 H5 118.0 . . ?
C7 C6 C10 121.2(8) . . ?
C7 C6 H6 119.4 . . ?
C10 C6 H6 119.4 . . ?
N2 C7 C6 120.0(8) . . ?
N2 C7 H7 120.0 . . ?
C6 C7 H7 120.0 . . ?
N2 C8 C9 120.4(7) . . ?
N2 C8 H8 119.8 . . ?
C9 C8 H8 119.8 . . ?
C8 C9 C10 120.1(7) . . ?
C8 C9 H9 119.9 . . ?
C10 C9 H9 119.9 . . ?
C6 C10 C9 117.5(7) . . ?
C6 C10 C3 122.1(7) . . ?
C9 C10 C3 120.3(7) . . ?
C16 C11 C12 119.1(8) . . ?
C16 C11 H11 120.5 . . ?
C12 C11 H11 120.5 . . ?
C13 C12 C11 120.6(8) . . ?
C13 C12 H12 119.7 . . ?
C11 C12 H12 119.7 . . ?
C12 C13 C14 119.0(8) . . ?
C12 C13 C17 121.6(7) . . ?
C14 C13 C17 119.4(7) . . ?
C15 C14 C13 120.3(8) . . ?
C15 C14 H14 119.9 . . ?
C13 C14 H14 119.9 . . ?
C16 C15 C14 120.1(8) . . ?
C16 C15 H15 120.0 . . ?
C14 C15 H15 120.0 . . ?
C15 C16 C11 121.0(8) . . ?
C15 C16 N2 118.5(7) . . ?
C11 C16 N2 120.5(7) . . ?
O1 C17 O2 123.4(7) . . ?
O1 C17 C13 119.3(7) . . ?
O2 C17 C13 117.4(7) . . ?
C23 C18 C19 120.7(9) . . ?
C23 C18 H18 119.6 . . ?
C19 C18 H18 119.6 . . ?
C20 C19 C18 121.6(9) . . ?
C20 C19 H19 119.2 . . ?
C18 C19 H19 119.2 . . ?
C19 C20 C21 118.1(8) . . ?
C19 C20 C25 120.5(7) . . ?
C21 C20 C25 121.4(7) . . ?
C20 C21 C22 120.8(9) . . ?
C20 C21 H21 119.6 . . ?
C22 C21 H21 119.6 . . ?
C21 C22 C23 120.9(8) . . ?
C21 C22 H22 119.6 . . ?
C23 C22 H22 119.6 . . ?
C18 C23 C22 117.9(8) . . ?
C18 C23 C24 120.9(7) . . ?
C22 C23 C24 121.1(7) . . ?
O4 C24 O3 125.2(7) . . ?
O4 C24 C23 116.6(7) . . ?
O3 C24 C23 118.2(7) . . ?
O6 C25 O5 123.9(8) . . ?
O6 C25 C20 119.3(7) . . ?
O5 C25 C20 116.8(7) . . ?
C27 C26 C28 121.8(8) . 3_866 ?
C27 C26 H26 119.1 . . ?
C28 C26 H26 119.1 3_866 . ?
C26 C27 C28 120.4(8) . . ?
C26 C27 H27 119.8 . . ?
C28 C27 H27 119.8 . . ?
C26 C28 C27 117.8(7) 3_866 . ?
C26 C28 C29 121.1(7) 3_866 . ?
C27 C28 C29 121.1(7) . . ?
O7 C29 O8 120.6(7) . . ?
O7 C29 C28 120.5(7) . . ?
O8 C29 C28 118.9(7) . . ?
O7 C29 Cd1 63.0(4) . . ?
O8 C29 Cd1 57.6(4) . . ?
C28 C29 Cd1 176.4(5) . . ?
C32 C30 C31 120.2(7) 3_765 . ?
C32 C30 H30 119.9 3_765 . ?
C31 C30 H30 119.9 . . ?
C32 C31 C30 120.3(8) . . ?
C32 C31 H31 119.9 . . ?
C30 C31 H31 119.9 . . ?
C31 C32 C30 119.5(7) . 3_765 ?
C31 C32 C33 120.7(7) . . ?
C30 C32 C33 119.8(7) 3_765 . ?
O9 C33 O10 120.8(6) . . ?
O9 C33 C32 120.4(6) . . ?
O10 C33 C32 118.8(6) . . ?
O9 C33 Cd1 63.8(4) . . ?
O10 C33 Cd1 57.5(3) . . ?
C32 C33 Cd1 172.6(5) . . ?
O11 C34 C35 116(2) . . ?
O11 C34 H34A 108.2 . . ?
C35 C34 H34A 108.2 . . ?
O11 C34 H34B 108.2 . . ?
C35 C34 H34B 108.2 . . ?
H34A C34 H34B 107.3 . . ?
C34 C35 H35A 109.5 . . ?
C34 C35 H35B 109.5 . . ?
H35A C35 H35B 109.5 . . ?
C34 C35 H35C 109.5 . . ?
H35A C35 H35C 109.5 . . ?
H35B C35 H35C 109.5 . . ?

loop_
_geom_bond_atom_site_label_1
_geom_bond_atom_site_label_2
_geom_bond_distance
_geom_bond_site_symmetry_2
_geom_bond_publ_flag
Cd1 O3 2.223(6) . ?
Cd1 O1 2.237(6) . ?
Cd1 O8 2.288(5) . ?
Cd1 O10 2.322(5) . ?
Cd1 O7 2.408(6) . ?
Cd1 O9 2.461(6) . ?
Cd1 C29 2.702(7) . ?
Cd1 C33 2.744(7) . ?
Cd2 O5 2.221(5) . ?
Cd2 O4 2.246(6) 4_566 ?
Cd2 O2 2.254(6) 4_566 ?
Cd2 O1W 2.275(6) . ?
Cd2 N1 2.353(7) 3_566 ?
Cd2 O10 2.357(5) 4_566 ?
O1 C17 1.252(10) . ?
O1W H1WA 0.8502 . ?
O1W H1WB 0.8500 . ?
O2 C17 1.254(10) . ?
O2 Cd2 2.254(6) 4_565 ?
O3 C24 1.261(10) . ?
O3W H3WA 0.8499 . ?
O3W H3WB 0.8498 . ?
O4 C24 1.254(10) . ?
O4 Cd2 2.246(6) 4_565 ?
O5 C25 1.260(10) . ?
O6 C25 1.243(11) . ?
O7 C29 1.243(10) . ?
O8 C29 1.261(9) . ?
O9 C33 1.243(9) . ?
O10 C33 1.278(9) . ?
O10 Cd2 2.357(5) 4_565 ?
O11 C34 1.439(10) . ?
O11 H11A 0.8200 . ?
N1 C5 1.322(11) . ?
N1 C1 1.342(13) . ?
N1 Cd2 2.353(7) 3_566 ?
N2 C8 1.349(10) . ?
N2 C7 1.350(11) . ?
N2 C16 1.451(10) . ?
C1 C2 1.383(15) . ?
C1 H1 0.9300 . ?
C2 C3 1.370(12) . ?
C2 H2 0.9300 . ?
C3 C4 1.390(11) . ?
C3 C10 1.484(10) . ?
C4 C5 1.377(11) . ?
C4 H4 0.9300 . ?
C5 H5 0.9300 . ?
C6 C7 1.353(12) . ?
C6 C10 1.388(11) . ?
C6 H6 0.9300 . ?
C7 H7 0.9300 . ?
C8 C9 1.367(11) . ?
C8 H8 0.9300 . ?
C9 C10 1.388(10) . ?
C9 H9 0.9300 . ?
C11 C16 1.375(12) . ?
C11 C12 1.391(13) . ?
C11 H11 0.9300 . ?
C12 C13 1.384(11) . ?
C12 H12 0.9300 . ?
C13 C14 1.393(11) . ?
C13 C17 1.485(10) . ?
C14 C15 1.374(12) . ?
C14 H14 0.9300 . ?
C15 C16 1.370(12) . ?
C15 H15 0.9300 . ?
C18 C23 1.379(12) . ?
C18 C19 1.382(13) . ?
C18 H18 0.9300 . ?
C19 C20 1.373(12) . ?
C19 H19 0.9300 . ?
C20 C21 1.381(12) . ?
C20 C25 1.489(11) . ?
C21 C22 1.383(13) . ?
C21 H21 0.9300 . ?
C22 C23 1.392(12) . ?
C22 H22 0.9300 . ?
C23 C24 1.482(11) . ?
C26 C27 1.379(11) . ?
C26 C28 1.388(11) 3_866 ?
C26 H26 0.9300 . ?
C27 C28 1.393(11) . ?
C27 H27 0.9300 . ?
C28 C26 1.388(11) 3_866 ?
C28 C29 1.480(10) . ?
C30 C32 1.391(11) 3_765 ?
C30 C31 1.393(11) . ?
C30 H30 0.9300 . ?
C31 C32 1.385(11) . ?
C31 H31 0.9300 . ?
C32 C30 1.391(11) 3_765 ?
C32 C33 1.491(10) . ?
C34 C35 1.493(19) . ?
C34 H34A 0.9700 . ?
C34 H34B 0.9700 . ?
C35 H35A 0.9600 . ?
C35 H35B 0.9600 . ?
C35 H35C 0.9600 . ?
